data_7060191
loop_
_publ_author_name
'R\"osch, Andreas'
'Seifert, Fabian'
'Vass, Valentin'
'G\"orls, Helmar'
'Kretschmer, Robert'

_publ_section_title
;
 Synthesis, structure, and catalytic activity of dinuclear aluminium
 bis(amidinate) and bis(guanidinate) complexes
;
_journal_issue 2
_journal_name_full 'New Journal of Chemistry'
_journal_page_first 972
_journal_page_last 981
_journal_paper_doi 10.1039/D0NJ05007E
_journal_volume 45
_journal_year 2021
_chemical_formula_moiety 'C37 H56 Al2 I4 N6 [+ solvent]'
_chemical_formula_sum 'C37 H56 Al2 I4 N6'
_chemical_formula_weight 1146.43
_space_group_crystal_system orthorhombic
_space_group_IT_number 60
_space_group_name_Hall '-P 2n 2ab'
_space_group_name_H-M_alt 'P b c n'
_atom_sites_solution_hydrogens mixed
_audit_creation_method SHELXL-2018/3
_audit_update_record
;
2020-10-09 deposited with the CCDC.	2020-11-10 downloaded from the CCDC.
;
_cell_angle_alpha 90
_cell_angle_beta 90
_cell_angle_gamma 90
_cell_formula_units_Z 4
_cell_length_a 17.8187(3)
_cell_length_b 17.3288(2)
_cell_length_c 16.6003(3)
_cell_measurement_reflns_used 47117
_cell_measurement_temperature 123(2)
_cell_measurement_theta_max 74.377
_cell_measurement_theta_min 3.212
_cell_volume 5125.79(14)
_computing_cell_refinement 'CrysAlisPro 1.171.38.43 (Rigaku OD, 2015)'
_computing_data_collection 'CrysAlisPro 1.171.38.43 (Rigaku OD, 2015)'
_computing_data_reduction 'CrysAlisPro 1.171.38.43 (Rigaku OD, 2015)'
_computing_molecular_graphics SHELXTL/PC
_computing_publication_material 'SHELXL-2018/3 (Sheldrick, 2018)'
_computing_structure_refinement 'SHELXL-2018/3 (Sheldrick, 2018)'
_computing_structure_solution 'SHELXS-97 (Sheldrick, 2008)'
_diffrn_ambient_temperature 123(2)
_diffrn_measured_fraction_theta_full 1.000
_diffrn_measured_fraction_theta_max 0.988
_diffrn_measurement_device_type 'Xcalibur, AtlasS2, Gemini ultra'
_diffrn_measurement_method '\w scans'
_diffrn_radiation_type CuK\b
_diffrn_radiation_wavelength 1.39222
_diffrn_reflns_av_R_equivalents 0.0533
_diffrn_reflns_av_unetI/netI 0.0254
_diffrn_reflns_Laue_measured_fraction_full 1.000
_diffrn_reflns_Laue_measured_fraction_max 0.988
_diffrn_reflns_limit_h_max 24
_diffrn_reflns_limit_h_min -24
_diffrn_reflns_limit_k_max 22
_diffrn_reflns_limit_k_min -23
_diffrn_reflns_limit_l_max 16
_diffrn_reflns_limit_l_min -22
_diffrn_reflns_number 47117
_diffrn_reflns_point_group_measured_fraction_full 1.000
_diffrn_reflns_point_group_measured_fraction_max 0.988
_diffrn_reflns_theta_full 56.650
_diffrn_reflns_theta_max 74.377
_diffrn_reflns_theta_min 3.212
_diffrn_source 'micro-focus sealed X-ray tube'
_exptl_absorpt_coefficient_mu 14.593
_exptl_absorpt_correction_T_max 0.344
_exptl_absorpt_correction_T_min 0.059
_exptl_absorpt_correction_type gaussian
_exptl_absorpt_process_details
; 
CrysAlisPro 1.171.38.43 (Rigaku Oxford Diffraction, 2015) 
Numerical absorption correction based on gaussian integration over 
   a multifaceted crystal model 
Empirical absorption correction using spherical harmonics, 
 implemented in SCALE3 ABSPACK scaling algorithm. 
;
_exptl_crystal_colour colourless
_exptl_crystal_density_diffrn 1.486
_exptl_crystal_density_method 'not measured'
_exptl_crystal_description prism
_exptl_crystal_F_000 2232
_exptl_crystal_size_max 0.463
_exptl_crystal_size_mid 0.168
_exptl_crystal_size_min 0.109
_refine_diff_density_max 1.128
_refine_diff_density_min -0.930
_refine_diff_density_rms 0.083
_refine_ls_extinction_method none
_refine_ls_goodness_of_fit_ref 1.052
_refine_ls_hydrogen_treatment constr
_refine_ls_matrix_type full
_refine_ls_number_parameters 226
_refine_ls_number_reflns 7026
_refine_ls_number_restraints 0
_refine_ls_restrained_S_all 1.052
_refine_ls_R_factor_all 0.0269
_refine_ls_R_factor_gt 0.0256
_refine_ls_shift/su_max 0.002
_refine_ls_shift/su_mean 0.000
_refine_ls_structure_factor_coef Fsqd
_refine_ls_weighting_details 'w=1/[\s^2^(Fo^2^)+(0.0362P)^2^+1.3395P] where P=(Fo^2^+2Fc^2^)/3'
_refine_ls_weighting_scheme calc
_refine_ls_wR_factor_gt 0.0668
_refine_ls_wR_factor_ref 0.0678
_reflns_Friedel_coverage 0.000
_reflns_number_gt 6703
_reflns_number_total 7026
_reflns_threshold_expression 'I > 2\s(I)'
_cod_data_source_file d0nj05007e2.cif
_cod_data_source_block FO7077_6b
_cod_depositor_comments 'Adding full bibliography for 7060181--7060191.cif.'
_cod_original_cell_volume 5125.78(14)
_cod_database_code 7060191
_shelx_shelxl_version_number 2018/3
_shelx_space_group_comment
; 
The symmetry employed for this shelxl refinement is uniquely defined 
by the following loop, which should always be used as a source of 
symmetry information in preference to the above space-group names. 
They are only intended as comments. 
;
_shelx_estimated_absorpt_t_min 0.057
_shelx_estimated_absorpt_t_max 0.299

loop_
_space_group_symop_operation_xyz
'x, y, z'
'-x+1/2, -y+1/2, z+1/2'
'-x, y, -z+1/2'
'x+1/2, -y+1/2, -z'
'-x, -y, -z'
'x-1/2, y-1/2, -z-1/2'
'x, -y, z-1/2'
'-x-1/2, y-1/2, z'

loop_
_atom_site_label
_atom_site_type_symbol
_atom_site_fract_x
_atom_site_fract_y
_atom_site_fract_z
_atom_site_U_iso_or_equiv
_atom_site_adp_type
_atom_site_occupancy
_atom_site_site_symmetry_order
_atom_site_calc_flag
_atom_site_refinement_flags_posn
_atom_site_refinement_flags_adp
_atom_site_refinement_flags_occupancy
_atom_site_disorder_assembly
_atom_site_disorder_group
I1 I 0.60569(2) -0.05418(2) 0.45529(2) 0.02804(4) Uani 1 1 d . . . . .
I2 I 0.74110(2) 0.08567(2) 0.31814(2) 0.03928(5) Uani 1 1 d . . . . .
Al1 Al 0.62265(3) 0.07891(3) 0.39885(3) 0.02188(10) Uani 1 1 d . . . . .
N1 N 0.59659(8) 0.16469(9) 0.46125(9) 0.0209(3) Uani 1 1 d . . . . .
N2 N 0.53221(9) 0.11848(9) 0.35839(9) 0.0236(3) Uani 1 1 d . . . . .
N3 N 0.47571(9) 0.21987(9) 0.43744(11) 0.0260(3) Uani 1 1 d . . . . .
C1 C 0.63329(9) 0.22747(9) 0.50045(11) 0.0207(3) Uani 1 1 d . . . . .
C2 C 0.64901(10) 0.22044(10) 0.58319(11) 0.0232(3) Uani 1 1 d . . . . .
C3 C 0.68740(11) 0.28046(11) 0.62146(12) 0.0288(4) Uani 1 1 d . . . . .
H3A H 0.698517 0.276541 0.677277 0.035 Uiso 1 1 calc R U . . .
C4 C 0.70954(12) 0.34567(11) 0.57919(13) 0.0315(4) Uani 1 1 d . . . . .
H4A H 0.735688 0.385969 0.605978 0.038 Uiso 1 1 calc R U . . .
C5 C 0.69340(11) 0.35184(10) 0.49788(13) 0.0287(4) Uani 1 1 d . . . . .
H5A H 0.708238 0.396931 0.469486 0.034 Uiso 1 1 calc R U . . .
C6 C 0.65569(10) 0.29309(10) 0.45663(11) 0.0234(3) Uani 1 1 d . . . . .
C7 C 0.62479(11) 0.14927(11) 0.62995(12) 0.0278(4) Uani 1 1 d . . . . .
H7A H 0.581321 0.125788 0.600778 0.033 Uiso 1 1 calc R U . . .
C8 C 0.59843(14) 0.16941(15) 0.71521(15) 0.0409(5) Uani 1 1 d . . . . .
H8A H 0.559589 0.209361 0.712383 0.061 Uiso 1 1 calc R U . . .
H8B H 0.641029 0.188569 0.746744 0.061 Uiso 1 1 calc R U . . .
H8C H 0.577807 0.123202 0.741054 0.061 Uiso 1 1 calc R U . . .
C9 C 0.68794(13) 0.08920(11) 0.63199(14) 0.0344(4) Uani 1 1 d . . . . .
H9A H 0.702980 0.076429 0.576793 0.052 Uiso 1 1 calc R U . . .
H9B H 0.670129 0.042481 0.659222 0.052 Uiso 1 1 calc R U . . .
H9C H 0.731073 0.110288 0.661263 0.052 Uiso 1 1 calc R U . . .
C10 C 0.64194(12) 0.30193(11) 0.36688(12) 0.0286(4) Uani 1 1 d . . . . .
H10A H 0.619916 0.252520 0.346649 0.034 Uiso 1 1 calc R U . . .
C11 C 0.71516(15) 0.31607(14) 0.32140(14) 0.0384(5) Uani 1 1 d . . . . .
H11A H 0.751492 0.275761 0.335342 0.058 Uiso 1 1 calc R U . . .
H11B H 0.735472 0.366625 0.336391 0.058 Uiso 1 1 calc R U . . .
H11C H 0.705518 0.314885 0.263297 0.058 Uiso 1 1 calc R U . . .
C12 C 0.58590(15) 0.36668(14) 0.34902(16) 0.0422(5) Uani 1 1 d . . . . .
H12A H 0.538192 0.355565 0.375991 0.063 Uiso 1 1 calc R U . . .
H12B H 0.577689 0.370126 0.290755 0.063 Uiso 1 1 calc R U . . .
H12C H 0.605963 0.415780 0.368866 0.063 Uiso 1 1 calc R U . . .
C13 C 0.53080(10) 0.17081(9) 0.41909(11) 0.0213(3) Uani 1 1 d . . . . .
C14 C 0.47019(11) 0.26012(11) 0.51587(14) 0.0319(4) Uani 1 1 d . . . . .
H14A H 0.505445 0.304200 0.518638 0.038 Uiso 1 1 calc R U . . .
H14B H 0.480482 0.224516 0.561181 0.038 Uiso 1 1 calc R U . . .
C15 C 0.38889(12) 0.28751(15) 0.5168(2) 0.0455(6) Uani 1 1 d . . . . .
H15A H 0.355028 0.246818 0.537572 0.055 Uiso 1 1 calc R U . . .
H15B H 0.383081 0.334489 0.550151 0.055 Uiso 1 1 calc R U . . .
C16 C 0.37317(14) 0.30445(14) 0.4285(2) 0.0501(7) Uani 1 1 d . . . . .
H16A H 0.395824 0.354112 0.411872 0.060 Uiso 1 1 calc R U . . .
H16B H 0.318563 0.305885 0.417638 0.060 Uiso 1 1 calc R U . . .
C17 C 0.41044(12) 0.23661(13) 0.38566(16) 0.0366(5) Uani 1 1 d . . . . .
H17A H 0.376208 0.191711 0.382571 0.044 Uiso 1 1 calc R U . . .
H17B H 0.426406 0.251033 0.330562 0.044 Uiso 1 1 calc R U . . .
C18 C 0.46884(13) 0.08109(12) 0.31849(12) 0.0302(4) Uani 1 1 d . . . . .
H18A H 0.433731 0.120393 0.297211 0.036 Uiso 1 1 calc R U . . .
H18B H 0.441365 0.048019 0.357155 0.036 Uiso 1 1 calc R U . . .
C19 C 0.500000 0.03251(15) 0.250000 0.0326(6) Uani 1 2 d S T P . .
H19A H 0.461000 -0.000145 0.229260 0.039 Uiso 1 1 d R U . . .

loop_
_atom_site_aniso_label
_atom_site_aniso_U_11
_atom_site_aniso_U_22
_atom_site_aniso_U_33
_atom_site_aniso_U_23
_atom_site_aniso_U_13
_atom_site_aniso_U_12
I1 0.03246(7) 0.02488(6) 0.02677(8) 0.00335(4) 0.00116(4) 0.00290(4)
I2 0.03361(8) 0.04241(8) 0.04181(9) -0.00477(5) 0.01634(6) -0.00422(5)
Al1 0.0220(2) 0.0242(2) 0.0195(3) -0.00145(18) 0.0000(2) -0.00031(18)
N1 0.0188(6) 0.0238(6) 0.0200(7) -0.0005(5) -0.0029(5) -0.0012(5)
N2 0.0243(7) 0.0275(6) 0.0190(7) 0.0003(5) -0.0046(6) -0.0017(5)
N3 0.0204(7) 0.0285(7) 0.0293(8) 0.0011(6) -0.0031(6) 0.0010(5)
C1 0.0169(7) 0.0231(6) 0.0221(8) -0.0019(6) -0.0007(6) -0.0013(5)
C2 0.0198(7) 0.0281(7) 0.0217(8) 0.0008(6) -0.0010(6) -0.0032(6)
C3 0.0282(9) 0.0345(8) 0.0236(9) -0.0021(7) -0.0036(7) -0.0069(7)
C4 0.0314(9) 0.0302(8) 0.0330(10) -0.0052(7) -0.0030(8) -0.0083(7)
C5 0.0293(9) 0.0260(7) 0.0309(10) 0.0007(7) 0.0016(8) -0.0063(6)
C6 0.0209(7) 0.0252(7) 0.0242(9) 0.0009(6) 0.0013(6) -0.0019(6)
C7 0.0270(8) 0.0339(8) 0.0225(9) 0.0051(7) -0.0060(7) -0.0098(7)
C8 0.0413(12) 0.0527(13) 0.0286(11) 0.0041(9) 0.0048(9) -0.0121(10)
C9 0.0376(11) 0.0303(8) 0.0354(11) 0.0049(7) -0.0095(9) -0.0051(7)
C10 0.0316(9) 0.0308(8) 0.0233(9) 0.0052(7) 0.0000(7) -0.0046(7)
C11 0.0423(12) 0.0447(11) 0.0283(11) 0.0025(8) 0.0078(9) -0.0103(9)
C12 0.0410(12) 0.0437(11) 0.0418(13) 0.0134(10) -0.0063(10) 0.0029(9)
C13 0.0198(7) 0.0232(6) 0.0208(8) 0.0032(6) -0.0018(6) -0.0023(5)
C14 0.0241(8) 0.0315(8) 0.0400(11) -0.0080(8) 0.0038(8) 0.0017(7)
C15 0.0245(9) 0.0396(11) 0.0725(19) -0.0143(12) 0.0066(11) 0.0058(8)
C16 0.0292(10) 0.0375(11) 0.084(2) -0.0013(12) -0.0125(12) 0.0101(9)
C17 0.0250(9) 0.0371(9) 0.0475(13) 0.0051(9) -0.0117(9) 0.0040(7)
C18 0.0324(10) 0.0378(9) 0.0204(9) 0.0027(7) -0.0057(7) -0.0123(7)
C19 0.0460(16) 0.0255(10) 0.0264(13) 0.000 -0.0148(12) 0.000

loop_
_atom_type_symbol
_atom_type_description
_atom_type_scat_dispersion_real
_atom_type_scat_dispersion_imag
_atom_type_scat_source
C C 0.0159 0.0077 'International Tables Vol C Tables 4.2.6.8 and 6.1.1.4'
H H 0.0000 0.0000 'International Tables Vol C Tables 4.2.6.8 and 6.1.1.4'
N N 0.0271 0.0147 'International Tables Vol C Tables 4.2.6.8 and 6.1.1.4'
Al Al 0.1857 0.1984 'International Tables Vol C Tables 4.2.6.8 and 6.1.1.4'
I I 0.0489 5.8539 'International Tables Vol C Tables 4.2.6.8 and 6.1.1.4'

loop_
_geom_angle_atom_site_label_1
_geom_angle_atom_site_label_2
_geom_angle_atom_site_label_3
_geom_angle
_geom_angle_site_symmetry_1
_geom_angle_site_symmetry_3
_geom_angle_publ_flag
N1 Al1 N2 72.21(7) . . ?
N1 Al1 I2 117.94(5) . . ?
N2 Al1 I2 121.05(6) . . ?
N1 Al1 I1 119.61(5) . . ?
N2 Al1 I1 111.50(5) . . ?
I2 Al1 I1 110.17(2) . . ?
C13 N1 C1 124.51(15) . . ?
C1 N1 Al1 138.16(12) . . ?
C13 N2 C18 128.27(17) . . ?
C18 N2 Al1 131.63(13) . . ?
C13 N3 C17 124.93(18) . . ?
C13 N3 C14 123.37(16) . . ?
C17 N3 C14 111.56(16) . . ?
C2 C1 C6 121.20(15) . . ?
C2 C1 N1 118.07(15) . . ?
C6 C1 N1 120.69(16) . . ?
C3 C2 C1 118.47(16) . . ?
C3 C2 C7 120.71(17) . . ?
C1 C2 C7 120.82(15) . . ?
C4 C3 C2 121.03(18) . . ?
C4 C3 H3A 119.5 . . ?
C2 C3 H3A 119.5 . . ?
C5 C4 C3 119.80(17) . . ?
C5 C4 H4A 120.1 . . ?
C3 C4 H4A 120.1 . . ?
C4 C5 C6 121.39(17) . . ?
C4 C5 H5A 119.3 . . ?
C6 C5 H5A 119.3 . . ?
C5 C6 C1 118.11(17) . . ?
C5 C6 C10 118.98(16) . . ?
C1 C6 C10 122.90(16) . . ?
C2 C7 C8 111.97(17) . . ?
C2 C7 C9 110.72(16) . . ?
C8 C7 C9 111.06(18) . . ?
C2 C7 H7A 107.6 . . ?
C8 C7 H7A 107.6 . . ?
C9 C7 H7A 107.6 . . ?
C7 C8 H8A 109.5 . . ?
C7 C8 H8B 109.5 . . ?
H8A C8 H8B 109.5 . . ?
C7 C8 H8C 109.5 . . ?
H8A C8 H8C 109.5 . . ?
H8B C8 H8C 109.5 . . ?
C7 C9 H9A 109.5 . . ?
C7 C9 H9B 109.5 . . ?
H9A C9 H9B 109.5 . . ?
C7 C9 H9C 109.5 . . ?
H9A C9 H9C 109.5 . . ?
H9B C9 H9C 109.5 . . ?
C6 C10 C11 111.31(17) . . ?
C6 C10 C12 111.69(18) . . ?
C11 C10 C12 110.12(18) . . ?
C6 C10 H10A 107.9 . . ?
C11 C10 H10A 107.9 . . ?
C12 C10 H10A 107.9 . . ?
C10 C11 H11A 109.5 . . ?
C10 C11 H11B 109.5 . . ?
H11A C11 H11B 109.5 . . ?
C10 C11 H11C 109.5 . . ?
H11A C11 H11C 109.5 . . ?
H11B C11 H11C 109.5 . . ?
C10 C12 H12A 109.5 . . ?
C10 C12 H12B 109.5 . . ?
H12A C12 H12B 109.5 . . ?
C10 C12 H12C 109.5 . . ?
H12A C12 H12C 109.5 . . ?
H12B C12 H12C 109.5 . . ?
N3 C13 N2 127.57(16) . . ?
N3 C13 N1 124.24(17) . . ?
N2 C13 N1 108.18(15) . . ?
N3 C14 C15 102.63(19) . . ?
N3 C14 H14A 111.2 . . ?
C15 C14 H14A 111.2 . . ?
N3 C14 H14B 111.2 . . ?
C15 C14 H14B 111.2 . . ?
H14A C14 H14B 109.2 . . ?
C16 C15 C14 103.0(2) . . ?
C16 C15 H15A 111.2 . . ?
C14 C15 H15A 111.2 . . ?
C16 C15 H15B 111.2 . . ?
C14 C15 H15B 111.2 . . ?
H15A C15 H15B 109.1 . . ?
C15 C16 C17 102.74(19) . . ?
C15 C16 H16A 111.2 . . ?
C17 C16 H16A 111.2 . . ?
C15 C16 H16B 111.2 . . ?
C17 C16 H16B 111.2 . . ?
H16A C16 H16B 109.1 . . ?
N3 C17 C16 102.88(19) . . ?
N3 C17 H17A 111.2 . . ?
C16 C17 H17A 111.2 . . ?
N3 C17 H17B 111.2 . . ?
C16 C17 H17B 111.2 . . ?
H17A C17 H17B 109.1 . . ?
N2 C18 C19 107.61(16) . . ?
N2 C18 H18A 110.2 . . ?
C19 C18 H18A 110.2 . . ?
N2 C18 H18B 110.2 . . ?
C19 C18 H18B 110.2 . . ?
H18A C18 H18B 108.5 . . ?
C18 C19 C18 112.7(2) 3_655 . ?
C18 C19 H19A 108.8 3_655 . ?
C18 C19 H19A 109.3 . . ?
C18 C19 H19A 109.28(9) 3_655 3_655 ?
C18 C19 H19A 108.83(9) . 3_655 ?
H19A C19 H19A 107.8 . 3_655 ?

loop_
_geom_bond_atom_site_label_1
_geom_bond_atom_site_label_2
_geom_bond_distance
_geom_bond_site_symmetry_2
_geom_bond_publ_flag
I1 Al1 2.5075(5) . ?
I2 Al1 2.5026(6) . ?
Al1 N1 1.8704(16) . ?
Al1 N2 1.8758(16) . ?
N1 C13 1.370(2) . ?
N1 C1 1.426(2) . ?
N2 C13 1.356(2) . ?
N2 C18 1.461(2) . ?
N3 C13 1.334(2) . ?
N3 C17 1.475(3) . ?
N3 C14 1.480(3) . ?
C1 C2 1.407(3) . ?
C1 C6 1.408(2) . ?
C2 C3 1.398(2) . ?
C2 C7 1.520(2) . ?
C3 C4 1.387(3) . ?
C3 H3A 0.9500 . ?
C4 C5 1.384(3) . ?
C4 H4A 0.9500 . ?
C5 C6 1.399(2) . ?
C5 H5A 0.9500 . ?
C6 C10 1.518(3) . ?
C7 C8 1.531(3) . ?
C7 C9 1.533(3) . ?
C7 H7A 1.0000 . ?
C8 H8A 0.9800 . ?
C8 H8B 0.9800 . ?
C8 H8C 0.9800 . ?
C9 H9A 0.9800 . ?
C9 H9B 0.9800 . ?
C9 H9C 0.9800 . ?
C10 C11 1.527(3) . ?
C10 C12 1.531(3) . ?
C10 H10A 1.0000 . ?
C11 H11A 0.9800 . ?
C11 H11B 0.9800 . ?
C11 H11C 0.9800 . ?
C12 H12A 0.9800 . ?
C12 H12B 0.9800 . ?
C12 H12C 0.9800 . ?
C14 C15 1.525(3) . ?
C14 H14A 0.9900 . ?
C14 H14B 0.9900 . ?
C15 C16 1.520(5) . ?
C15 H15A 0.9900 . ?
C15 H15B 0.9900 . ?
C16 C17 1.526(3) . ?
C16 H16A 0.9900 . ?
C16 H16B 0.9900 . ?
C17 H17A 0.9900 . ?
C17 H17B 0.9900 . ?
C18 C19 1.520(3) . ?
C18 H18A 0.9900 . ?
C18 H18B 0.9900 . ?
C19 H19A 0.9600 . ?
C19 H19A 0.9600 3_655 ?
